data_4501858
loop_
_publ_author_name
'Sun, Di'
'Zhang, Na'
'Huang, Rong-Bin'
'Zheng, Lan-Sun'

_publ_section_title
;
 Series of Ag(I) Coordination Complexes Derived from Aminopyrimidyl
 Ligands and Dicarboxylates: Syntheses, Crystal Structures, and Properties
;
_journal_issue 8
_journal_name_full 'Crystal Growth &amp; Design'
_journal_page_first 3699
_journal_paper_doi 10.1021/cg100554u
_journal_volume 10
_journal_year 2010
_chemical_formula_moiety '2(C13 H13 Ag N3 O2), (H2 O) '
_chemical_formula_sum 'C26 H28 Ag2 N6 O5'
_chemical_formula_weight 720.28
_chemical_name_systematic
; 
 ? 
;
_space_group_IT_number 15
_symmetry_cell_setting monoclinic
_symmetry_space_group_name_Hall '-C 2yc'
_symmetry_space_group_name_H-M 'C 1 2/c 1'
_atom_sites_solution_hydrogens geom
_atom_sites_solution_primary direct
_atom_sites_solution_secondary difmap
_audit_creation_method SHELXL-97
_cell_angle_alpha 90.00
_cell_angle_beta 107.31(3)
_cell_angle_gamma 90.00
_cell_formula_units_Z 4
_cell_length_a 15.676(3)
_cell_length_b 15.049(3)
_cell_length_c 12.097(2)
_cell_measurement_reflns_used 7832
_cell_measurement_temperature 298(2)
_cell_measurement_theta_max 54.98
_cell_measurement_theta_min 6.46
_cell_volume 2724.5(10)
_computing_cell_refinement RAPID-AUTO
_computing_data_collection 'RAPID-AUTO (Rigaku Corporation, 1998)'
_computing_data_reduction 'CrystalStructure (Rigaku/MSC and Rigaku Corporation, 2002)'
_computing_molecular_graphics 'SHELXL-97 (Sheldrick, 1997)'
_computing_publication_material 'SHELXL-97 (Sheldrick, 1997)'
_computing_structure_refinement 'SHELXL-97 (Sheldrick, 1997)'
_computing_structure_solution 'SHELXS-97 (Sheldrick, 1997)'
_diffrn_ambient_temperature 298(2)
_diffrn_measured_fraction_theta_full 0.994
_diffrn_measured_fraction_theta_max 0.994
_diffrn_measurement_device_type 'Rigaku RAXIS-RAPID'
_diffrn_measurement_method '\w scan'
_diffrn_radiation_monochromator graphite
_diffrn_radiation_source 'fine-focus sealed tube'
_diffrn_radiation_type MoK\a
_diffrn_radiation_wavelength 0.71073
_diffrn_reflns_av_R_equivalents 0.0388
_diffrn_reflns_av_sigmaI/netI 0.0346
_diffrn_reflns_limit_h_max 18
_diffrn_reflns_limit_h_min -18
_diffrn_reflns_limit_k_max 17
_diffrn_reflns_limit_k_min -17
_diffrn_reflns_limit_l_max 11
_diffrn_reflns_limit_l_min -14
_diffrn_reflns_number 8899
_diffrn_reflns_theta_full 24.99
_diffrn_reflns_theta_max 24.99
_diffrn_reflns_theta_min 3.23
_exptl_absorpt_coefficient_mu 1.485
_exptl_absorpt_correction_T_max 0.8657
_exptl_absorpt_correction_T_min 0.7555
_exptl_absorpt_correction_type multi-scan
_exptl_absorpt_process_details 'ABSCOR (Higashi, 1995)'
_exptl_crystal_colour colorless
_exptl_crystal_density_diffrn 1.756
_exptl_crystal_density_method 'not measured'
_exptl_crystal_description plate
_exptl_crystal_F_000 1440
_exptl_crystal_size_max 0.20
_exptl_crystal_size_mid 0.15
_exptl_crystal_size_min 0.10
_refine_diff_density_max 0.456
_refine_diff_density_min -0.441
_refine_diff_density_rms 0.074
_refine_ls_extinction_method none
_refine_ls_goodness_of_fit_ref 1.027
_refine_ls_hydrogen_treatment constr
_refine_ls_matrix_type full
_refine_ls_number_parameters 184
_refine_ls_number_reflns 2383
_refine_ls_number_restraints 0
_refine_ls_restrained_S_all 1.027
_refine_ls_R_factor_all 0.0397
_refine_ls_R_factor_gt 0.0288
_refine_ls_shift/su_max 0.001
_refine_ls_shift/su_mean 0.000
_refine_ls_structure_factor_coef Fsqd
_refine_ls_weighting_details 'calc w=1/[\s^2^(Fo^2^)+(0.0294P)^2^+3.6341P] where P=(Fo^2^+2Fc^2^)/3'
_refine_ls_weighting_scheme calc
_refine_ls_wR_factor_gt 0.0621
_refine_ls_wR_factor_ref 0.0680
_reflns_number_gt 1935
_reflns_number_total 2383
_reflns_threshold_expression >2sigma(I)
_cod_data_source_file cg100554u_si_002.cif
_cod_data_source_block p6
_cod_original_cell_volume 2724.3(9)
_cod_original_sg_symbol_Hall '-C 2yc '
_cod_original_sg_symbol_H-M C2/c
_cod_database_code 4501858

loop_
_symmetry_equiv_pos_as_xyz
'x, y, z'
'-x, y, -z+1/2'
'x+1/2, y+1/2, z'
'-x+1/2, y+1/2, -z+1/2'
'-x, -y, -z'
'x, -y, z-1/2'
'-x+1/2, -y+1/2, -z'
'x+1/2, -y+1/2, z-1/2'

loop_
_atom_site_label
_atom_site_type_symbol
_atom_site_fract_x
_atom_site_fract_y
_atom_site_fract_z
_atom_site_U_iso_or_equiv
_atom_site_adp_type
_atom_site_occupancy
_atom_site_symmetry_multiplicity
_atom_site_calc_flag
_atom_site_refinement_flags
Ag1 Ag 1.0000 1.03246(3) 0.2500 0.04023(13) Uani 1 2 d S
C1 C 0.99412(19) 1.1437(2) 0.0040(3) 0.0307(7) Uani 1 1 d .
C2 C 0.9074(2) 1.2625(2) -0.0841(3) 0.0371(8) Uani 1 1 d .
C3 C 0.8694(2) 1.2643(2) 0.0043(3) 0.0383(8) Uani 1 1 d .
H3A H 0.8275 1.3076 0.0061 0.046 Uiso 1 1 calc R
C4 C 0.89411(19) 1.2012(2) 0.0905(3) 0.0342(8) Uani 1 1 d .
C5 C 0.8835(3) 1.3281(3) -0.1818(4) 0.0612(12) Uani 1 1 d .
H5A H 0.9371 1.3532 -0.1915 0.092 Uiso 1 1 calc R
H5B H 0.8474 1.3745 -0.1645 0.092 Uiso 1 1 calc R
H5C H 0.8506 1.2985 -0.2518 0.092 Uiso 1 1 calc R
C6 C 0.8546(2) 1.1995(3) 0.1884(3) 0.0500(10) Uani 1 1 d .
H6A H 0.8312 1.1413 0.1943 0.075 Uiso 1 1 calc R
H6B H 0.8073 1.2424 0.1746 0.075 Uiso 1 1 calc R
H6C H 0.8999 1.2137 0.2592 0.075 Uiso 1 1 calc R
C7 C 0.54645(19) 0.9416(2) 0.2452(3) 0.0326(8) Uani 1 1 d .
C8 C 0.6185(2) 0.9677(2) 0.3377(3) 0.0367(8) Uani 1 1 d .
H8A H 0.6086 0.9857 0.4064 0.044 Uiso 1 1 calc R
C9 C 0.7049(2) 0.9674(2) 0.3296(3) 0.0354(8) Uani 1 1 d .
H9A H 0.7518 0.9875 0.3915 0.042 Uiso 1 1 calc R
C10 C 0.72176(19) 0.9371(2) 0.2298(3) 0.0311(7) Uani 1 1 d .
C11 C 0.6502(2) 0.9102(2) 0.1372(3) 0.0385(9) Uani 1 1 d .
H11A H 0.6603 0.8898 0.0696 0.046 Uiso 1 1 calc R
C12 C 0.5638(2) 0.9136(2) 0.1452(3) 0.0417(9) Uani 1 1 d .
H12A H 0.5164 0.8967 0.0819 0.050 Uiso 1 1 calc R
C13 C 0.8155(2) 0.9345(2) 0.2186(3) 0.0333(8) Uani 1 1 d .
O1 O 0.87404(14) 0.97921(18) 0.2902(2) 0.0447(6) Uani 1 1 d .
O1W O 0.7662(9) 1.2831(7) -0.4436(8) 0.189(6) Uani 0.50 1 d P
H1WA H 0.7362 1.2973 -0.5122 0.226 Uiso 0.50 1 d PR
H1WB H 0.7763 1.2276 -0.4411 0.226 Uiso 0.50 1 d PR
O2 O 0.82947(15) 0.8879(2) 0.1414(2) 0.0572(8) Uani 1 1 d .
N1 N 1.06114(17) 1.0887(2) 0.0077(3) 0.0417(8) Uani 1 1 d .
H1A H 1.0794 1.0520 0.0642 0.050 Uiso 1 1 calc R
H1B H 1.0863 1.0899 -0.0466 0.050 Uiso 1 1 calc R
N2 N 0.95620(16) 1.14017(19) 0.0908(2) 0.0329(6) Uani 1 1 d .
N3 N 0.96900(16) 1.20130(19) -0.0871(2) 0.0328(6) Uani 1 1 d .
Ag2 Ag 1.0000 1.17602(3) -0.2500 0.04312(14) Uani 1 2 d S

loop_
_atom_site_aniso_label
_atom_site_aniso_U_11
_atom_site_aniso_U_22
_atom_site_aniso_U_33
_atom_site_aniso_U_23
_atom_site_aniso_U_13
_atom_site_aniso_U_12
Ag1 0.02876(19) 0.0519(3) 0.0454(2) 0.000 0.01925(16) 0.000
C1 0.0249(15) 0.0373(18) 0.0309(17) -0.0005(15) 0.0097(14) 0.0016(14)
C2 0.0357(17) 0.037(2) 0.0392(19) -0.0011(16) 0.0124(15) 0.0006(15)
C3 0.0356(17) 0.039(2) 0.044(2) -0.0002(17) 0.0170(15) 0.0095(15)
C4 0.0283(15) 0.043(2) 0.0308(17) -0.0051(15) 0.0081(14) 0.0032(15)
C5 0.072(3) 0.055(3) 0.069(3) 0.026(2) 0.041(2) 0.024(2)
C6 0.046(2) 0.068(3) 0.042(2) 0.005(2) 0.0206(17) 0.0197(19)
C7 0.0251(16) 0.035(2) 0.0416(19) 0.0011(15) 0.0165(14) 0.0024(13)
C8 0.0319(16) 0.050(2) 0.0333(18) -0.0052(16) 0.0174(15) -0.0011(15)
C9 0.0256(15) 0.046(2) 0.0353(19) -0.0051(16) 0.0110(14) -0.0040(15)
C10 0.0231(14) 0.0350(19) 0.0391(18) 0.0020(15) 0.0154(14) -0.0016(13)
C11 0.0324(16) 0.052(2) 0.0360(18) -0.0068(16) 0.0171(15) -0.0032(15)
C12 0.0252(16) 0.059(3) 0.041(2) -0.0097(18) 0.0107(14) -0.0054(16)
C13 0.0238(15) 0.044(2) 0.0365(18) 0.0015(17) 0.0158(14) -0.0024(15)
O1 0.0275(11) 0.0617(18) 0.0489(15) -0.0089(13) 0.0176(11) -0.0112(11)
O1W 0.283(14) 0.112(9) 0.119(8) 0.046(7) -0.020(9) 0.006(9)
O2 0.0356(13) 0.083(2) 0.0631(17) -0.0299(17) 0.0310(13) -0.0119(13)
N1 0.0399(15) 0.055(2) 0.0386(16) 0.0123(14) 0.0240(13) 0.0174(14)
N2 0.0289(13) 0.0440(17) 0.0283(14) 0.0009(12) 0.0124(11) 0.0053(12)
N3 0.0323(13) 0.0377(16) 0.0315(14) -0.0014(13) 0.0145(12) 0.0009(12)
Ag2 0.0489(2) 0.0540(3) 0.0327(2) 0.000 0.02169(17) 0.000

loop_
_atom_type_symbol
_atom_type_description
_atom_type_scat_dispersion_real
_atom_type_scat_dispersion_imag
_atom_type_scat_source
C C 0.0033 0.0016 'International Tables Vol C Tables 4.2.6.8 and 6.1.1.4'
H H 0.0000 0.0000 'International Tables Vol C Tables 4.2.6.8 and 6.1.1.4'
N N 0.0061 0.0033 'International Tables Vol C Tables 4.2.6.8 and 6.1.1.4'
O O 0.0106 0.0060 'International Tables Vol C Tables 4.2.6.8 and 6.1.1.4'
Ag Ag -0.8971 1.1015 'International Tables Vol C Tables 4.2.6.8 and 6.1.1.4'

loop_
_geom_angle_atom_site_label_1
_geom_angle_atom_site_label_2
_geom_angle_atom_site_label_3
_geom_angle
_geom_angle_site_symmetry_1
_geom_angle_site_symmetry_3
_geom_angle_publ_flag
O1 Ag1 O1 139.45(13) . 2_755 y
O1 Ag1 N2 96.93(9) . 2_755 y
O1 Ag1 N2 109.70(9) 2_755 2_755 y
O1 Ag1 N2 109.70(9) . . y
O1 Ag1 N2 96.93(9) 2_755 . y
N2 Ag1 N2 97.32(13) 2_755 . y
N1 C1 N2 118.4(3) . . ?
N1 C1 N3 117.2(3) . . ?
N2 C1 N3 124.3(3) . . ?
N3 C2 C3 121.2(3) . . ?
N3 C2 C5 116.4(3) . . ?
C3 C2 C5 122.4(3) . . ?
C2 C3 C4 119.1(3) . . ?
C2 C3 H3A 120.4 . . ?
C4 C3 H3A 120.4 . . ?
N2 C4 C3 121.0(3) . . ?
N2 C4 C6 117.5(3) . . ?
C3 C4 C6 121.5(3) . . ?
C2 C5 H5A 109.5 . . ?
C2 C5 H5B 109.5 . . ?
H5A C5 H5B 109.5 . . ?
C2 C5 H5C 109.5 . . ?
H5A C5 H5C 109.5 . . ?
H5B C5 H5C 109.5 . . ?
C4 C6 H6A 109.5 . . ?
C4 C6 H6B 109.5 . . ?
H6A C6 H6B 109.5 . . ?
C4 C6 H6C 109.5 . . ?
H6A C6 H6C 109.5 . . ?
H6B C6 H6C 109.5 . . ?
C12 C7 C8 117.8(3) . . ?
C12 C7 C7 121.2(3) . 2_655 ?
C8 C7 C7 121.0(4) . 2_655 ?
C9 C8 C7 121.3(3) . . ?
C9 C8 H8A 119.3 . . ?
C7 C8 H8A 119.3 . . ?
C8 C9 C10 120.4(3) . . ?
C8 C9 H9A 119.8 . . ?
C10 C9 H9A 119.8 . . ?
C9 C10 C11 118.7(3) . . ?
C9 C10 C13 121.8(3) . . ?
C11 C10 C13 119.5(3) . . ?
C10 C11 C12 120.2(3) . . ?
C10 C11 H11A 119.9 . . ?
C12 C11 H11A 119.9 . . ?
C7 C12 C11 121.5(3) . . ?
C7 C12 H12A 119.2 . . ?
C11 C12 H12A 119.2 . . ?
O2 C13 O1 124.6(3) . . ?
O2 C13 C10 118.4(3) . . ?
O1 C13 C10 117.0(3) . . ?
C13 O1 Ag1 122.4(2) . . ?
O1W O1W H1WA 52.9 7_674 . ?
O1W O1W H1WB 56.0 7_674 . ?
H1WA O1W H1WB 108.9 . . ?
C1 N1 H1A 120.0 . . ?
C1 N1 H1B 120.0 . . ?
H1A N1 H1B 120.0 . . ?
C4 N2 C1 117.3(3) . . ?
C4 N2 Ag1 119.2(2) . . ?
C1 N2 Ag1 123.4(2) . . ?
C2 N3 C1 116.8(3) . . ?
C2 N3 Ag2 119.7(2) . . ?
C1 N3 Ag2 121.8(2) . . ?
N3 Ag2 N3 160.08(15) 2_754 . ?
N3 Ag2 Ag1 99.96(7) 2_754 5_775 ?
N3 Ag2 Ag1 99.96(7) . 5_775 ?

loop_
_geom_bond_atom_site_label_1
_geom_bond_atom_site_label_2
_geom_bond_distance
_geom_bond_site_symmetry_2
_geom_bond_publ_flag
Ag1 O1 2.313(2) . y
Ag1 O1 2.313(2) 2_755 y
Ag1 N2 2.454(3) 2_755 y
Ag1 N2 2.454(3) . y
Ag1 Ag2 3.1375(8) 5_775 y
C1 N1 1.328(4) . ?
C1 N2 1.352(4) . ?
C1 N3 1.364(4) . ?
C2 N3 1.342(4) . ?
C2 C3 1.371(5) . ?
C2 C5 1.499(5) . ?
C3 C4 1.379(5) . ?
C3 H3A 0.9300 . ?
C4 N2 1.337(4) . ?
C4 C6 1.490(5) . ?
C5 H5A 0.9600 . ?
C5 H5B 0.9600 . ?
C5 H5C 0.9600 . ?
C6 H6A 0.9600 . ?
C6 H6B 0.9600 . ?
C6 H6C 0.9600 . ?
C7 C12 1.381(5) . ?
C7 C8 1.389(5) . ?
C7 C7 1.495(6) 2_655 ?
C8 C9 1.386(4) . ?
C8 H8A 0.9300 . ?
C9 C10 1.388(5) . ?
C9 H9A 0.9300 . ?
C10 C11 1.389(5) . ?
C10 C13 1.516(4) . ?
C11 C12 1.388(4) . ?
C11 H11A 0.9300 . ?
C12 H12A 0.9300 . ?
C13 O2 1.239(4) . ?
C13 O1 1.254(4) . ?
O1W O1W 1.64(2) 7_674 ?
O1W H1WA 0.8500 . ?
O1W H1WB 0.8500 . ?
N1 H1A 0.8600 . ?
N1 H1B 0.8600 . ?
N3 Ag2 2.199(3) . ?
Ag2 N3 2.199(3) 2_754 ?
Ag2 Ag1 3.1375(9) 5_775 ?

loop_
_geom_hbond_atom_site_label_D
_geom_hbond_atom_site_label_H
_geom_hbond_atom_site_label_A
_geom_hbond_distance_DH
_geom_hbond_distance_HA
_geom_hbond_distance_DA
_geom_hbond_angle_DHA
_geom_hbond_site_symmetry_A
O1W H1WA O2 0.85 2.10 2.885(9) 153.6 4_654
O1W H1WB O2 0.85 2.05 2.838(10) 153.4 6_575
N1 H1A O1 0.86 2.02 2.872(4) 172.9 2_755
N1 H1B O2 0.86 2.02 2.856(4) 164.2 5_775
